data_1530000
loop_
_publ_author_name
'Gleizes, A.'
'Ibers, J.A.'
'Revelli, J.'

_publ_section_title
;
 Structures of a semiconducting and a metallic phase in the Fe Y Zr Se2
 system
;
_journal_name_full 'Journal of Solid State Chemistry'
_journal_page_first 363
_journal_page_last 372
_journal_volume 17
_journal_year 1976
_chemical_formula_sum 'Fe0.16 Se1.94 Zr'
_chemical_name_systematic 'Fe0.16 Zr Se1.94'
_space_group_IT_number 164
_symmetry_space_group_name_Hall '-P 3 2"'
_symmetry_space_group_name_H-M 'P -3 m 1'
_cell_angle_alpha 90
_cell_angle_beta 90
_cell_angle_gamma 120
_cell_formula_units_Z 1
_cell_length_a 3.763
_cell_length_b 3.763
_cell_length_c 6.118
_cell_volume 75.025
_citation_journal_id_ASTM JSSCBI
_cod_data_source_file Gleizes_JSSCBI_1976_35.cif
_cod_data_source_block Fe0.16Se1.94Zr1
_cod_original_cell_volume 75.02544
_cod_original_formula_sum 'Fe0.16 Se1.94 Zr1'
_cod_database_code 1530000

loop_
_symmetry_equiv_pos_as_xyz
x,y,z
-y,x-y,z
-x+y,-x,z
y,x,-z
-x,-x+y,-z
x-y,-y,-z
-x,-y,-z
y,-x+y,-z
x-y,x,-z
-y,-x,z
x,x-y,z
-x+y,y,z

loop_
_atom_site_label
_atom_site_type_symbol
_atom_site_fract_x
_atom_site_fract_y
_atom_site_fract_z
_atom_site_occupancy
_atom_site_U_iso_or_equiv
Zr1 Zr 0 0 0 1 0.0
Fe1 Fe 0 0 0.5 0.16 0.0
Se1 Se 0.3333 0.6666 0.742 0.97 0.0
